data_4079809
loop_
_publ_author_name
'Mori, Shotaro'
'Mochida, Tomoyuki'

_publ_section_title
;
 Organometallic Ionic Liquids from Cationic Arene--Ruthenium Complexes
;
_journal_issue 3
_journal_name_full Organometallics
_journal_page_first 780
_journal_paper_doi 10.1021/om300847s
_journal_volume 32
_journal_year 2013
_chemical_formula_moiety 'C11 H18 Cl Ru S2, C2 F6 N O4 S2'
_chemical_formula_sum 'C13 H18 Cl F6 N O4 Ru S4'
_chemical_formula_weight 631.04
_chemical_name_systematic
; 
 ? 
;
_space_group_IT_number 14
_symmetry_cell_setting monoclinic
_symmetry_space_group_name_Hall '-P 2ybc'
_symmetry_space_group_name_H-M 'P 1 21/c 1'
_atom_sites_solution_hydrogens geom
_atom_sites_solution_primary direct
_atom_sites_solution_secondary difmap
_audit_creation_method SHELXL-97
_cell_angle_alpha 90.00
_cell_angle_beta 92.892(2)
_cell_angle_gamma 90.00
_cell_formula_units_Z 4
_cell_length_a 6.5081(10)
_cell_length_b 14.387(2)
_cell_length_c 23.301(4)
_cell_measurement_reflns_used 5140
_cell_measurement_temperature 100
_cell_measurement_theta_max 27.40
_cell_measurement_theta_min 2.25
_cell_volume 2178.9(6)
_computing_cell_refinement 'APEX2 (Bruker AXS, 2006)'
_computing_data_collection 'APEX2 (Bruker AXS, 2006)'
_computing_data_reduction 'SAINT (Bruker AXS, 2004)'
_computing_molecular_graphics 'XSHEL (Bruker AXS,2002)'
_computing_publication_material 'XCIF (Bruker AXS, 2001)'
_computing_structure_refinement 'SHELXL-97 (Sheldrick, 1997)'
_computing_structure_solution 'SHELXS-97 (Sheldrick, 1997)'
_diffrn_ambient_temperature 100
_diffrn_detector_area_resol_mean 8.333
_diffrn_measured_fraction_theta_full 0.990
_diffrn_measured_fraction_theta_max 0.990
_diffrn_measurement_device_type 'Bruker APEXII CCD area detector'
_diffrn_measurement_method 'phi and omega scans'
_diffrn_radiation_monochromator 'Bruker Helios multilayer confocal mirror'
_diffrn_radiation_source 'Bruker TXS fine-focus rotating anode'
_diffrn_radiation_type MoK\a
_diffrn_radiation_wavelength 0.71073
_diffrn_reflns_av_R_equivalents 0.2046
_diffrn_reflns_av_sigmaI/netI 0.4959
_diffrn_reflns_limit_h_max 8
_diffrn_reflns_limit_h_min -7
_diffrn_reflns_limit_k_max 18
_diffrn_reflns_limit_k_min -13
_diffrn_reflns_limit_l_max 29
_diffrn_reflns_limit_l_min -27
_diffrn_reflns_number 10724
_diffrn_reflns_theta_full 26.73
_diffrn_reflns_theta_max 26.73
_diffrn_reflns_theta_min 2.25
_exptl_absorpt_coefficient_mu 1.297
_exptl_absorpt_correction_T_max 0.9499
_exptl_absorpt_correction_T_min 0.7048
_exptl_absorpt_correction_type empirical
_exptl_absorpt_process_details
;
SADABS Sheldrick 1996
;
_exptl_crystal_colour yellow
_exptl_crystal_density_diffrn 1.924
_exptl_crystal_density_method 'not measured'
_exptl_crystal_description needle
_exptl_crystal_F_000 1256
_exptl_crystal_size_max 0.29
_exptl_crystal_size_mid 0.07
_exptl_crystal_size_min 0.04
_refine_diff_density_max 2.328
_refine_diff_density_min -3.666
_refine_diff_density_rms 0.414
_refine_ls_extinction_method none
_refine_ls_goodness_of_fit_ref 1.010
_refine_ls_hydrogen_treatment constr
_refine_ls_matrix_type full
_refine_ls_number_parameters 273
_refine_ls_number_reflns 4583
_refine_ls_number_restraints 0
_refine_ls_restrained_S_all 1.010
_refine_ls_R_factor_all 0.2014
_refine_ls_R_factor_gt 0.0283
_refine_ls_shift/su_max 0.001
_refine_ls_shift/su_mean 0.000
_refine_ls_structure_factor_coef Fsqd
_refine_ls_weighting_details 'calc w=1/[\s^2^(Fo^2^)+(0.0304P)^2^+0.0000P] where P=(Fo^2^+2Fc^2^)/3'
_refine_ls_weighting_scheme calc
_refine_ls_wR_factor_gt 0.0672
_refine_ls_wR_factor_ref 0.0803
_reflns_number_gt 3067
_reflns_number_total 4583
_reflns_threshold_expression >2sigma(I)
_cod_data_source_file om300847s_si_002.cif
_cod_data_source_block '[2b][TFSA]'
_cod_depositor_comments
;
The following automatic conversions were performed:

'_symmetry_cell_setting' value 'Monoclinic' changed to 'monoclinic'
according to /home/saulius/struct/CIF-dictionaries/cif_core.dic
dictionary named 'cif_core.dic' version 2.4.2 from 2011-04-26.

Automatic conversion script
Id: cif_fix_values 1891 2012-01-12 08:04:46Z andrius 
;
_cod_original_cell_volume 2179.0(6)
_cod_original_sg_symbol_H-M 'P 21/c'
_cod_database_code 4079809

loop_
_symmetry_equiv_pos_as_xyz
'x, y, z'
'-x, y+1/2, -z+1/2'
'-x, -y, -z'
'x, -y-1/2, z-1/2'

loop_
_atom_site_label
_atom_site_type_symbol
_atom_site_fract_x
_atom_site_fract_y
_atom_site_fract_z
_atom_site_U_iso_or_equiv
_atom_site_adp_type
_atom_site_occupancy
_atom_site_symmetry_multiplicity
_atom_site_calc_flag
_atom_site_refinement_flags
Ru1 Ru 0.95953(4) 0.287290(13) 0.078052(10) 0.01191(8) Uani 1 1 d .
S3 S 0.39268(13) 0.12030(4) 0.37412(4) 0.0167(2) Uani 1 1 d .
S2 S 1.10599(13) 0.28823(4) 0.17371(3) 0.01514(19) Uani 1 1 d .
S4 S 0.37574(14) 0.31624(5) 0.37515(4) 0.0179(2) Uani 1 1 d .
S1 S 0.98593(18) 0.12250(5) 0.07688(4) 0.0292(3) Uani 1 1 d .
Cl1 Cl 0.63013(14) 0.26953(5) 0.11737(4) 0.0273(2) Uani 1 1 d .
O2 O 0.4705(4) 0.05514(13) 0.41624(11) 0.0264(7) Uani 1 1 d .
F1 F 0.5013(4) 0.00586(12) 0.29550(11) 0.0421(7) Uani 1 1 d .
F2 F 0.4837(4) 0.14905(13) 0.26748(9) 0.0332(6) Uani 1 1 d .
N1 N 0.4696(5) 0.21939(14) 0.39388(12) 0.0180(7) Uani 1 1 d .
O4 O 0.3407(5) 0.37057(14) 0.42529(12) 0.0349(8) Uani 1 1 d .
F3 F 0.7393(3) 0.10344(13) 0.32249(11) 0.0332(6) Uani 1 1 d .
O3 O 0.2207(4) 0.31553(14) 0.32994(13) 0.0364(9) Uani 1 1 d .
F4 F 0.5512(5) 0.45824(12) 0.33110(13) 0.0506(9) Uani 1 1 d .
F5 F 0.7585(4) 0.37280(15) 0.38286(14) 0.0522(9) Uani 1 1 d .
O1 O 0.1817(4) 0.11439(13) 0.35420(11) 0.0227(6) Uani 1 1 d .
C10 C 0.9921(6) 0.19914(17) 0.21678(14) 0.0192(8) Uani 1 1 d .
H10A H 1.0440 0.2053 0.2564 0.023 Uiso 1 1 calc R
H10B H 0.8442 0.2078 0.2158 0.023 Uiso 1 1 calc R
F6 F 0.6546(6) 0.32745(16) 0.29868(13) 0.0608(9) Uani 1 1 d .
C11 C 0.9942(6) 0.38794(18) 0.20685(14) 0.0266(10) Uani 1 1 d .
H11A H 0.8471 0.3853 0.2014 0.040 Uiso 1 1 calc R
H11B H 1.0440 0.4436 0.1896 0.040 Uiso 1 1 calc R
H11C H 1.0319 0.3881 0.2472 0.040 Uiso 1 1 calc R
C3 C 1.1966(6) 0.38833(19) 0.05888(15) 0.0205(9) Uani 1 1 d .
H3 H 1.3075 0.4010 0.0878 0.025 Uiso 1 1 calc R
C7 C 0.7718(10) 0.0839(2) 0.0304(2) 0.064(2) Uani 1 1 d .
H7A H 0.7555 0.0179 0.0342 0.095 Uiso 1 1 calc R
H7B H 0.7978 0.0987 -0.0087 0.095 Uiso 1 1 calc R
H7C H 0.6484 0.1146 0.0410 0.095 Uiso 1 1 calc R
C6 C 0.8515(6) 0.33012(19) -0.00963(14) 0.0207(9) Uani 1 1 d .
H6 H 0.7264 0.3027 -0.0276 0.025 Uiso 1 1 calc R
C1 C 0.8374(6) 0.40710(19) 0.02782(14) 0.0196(8) Uani 1 1 d .
H1 H 0.7013 0.4316 0.0358 0.024 Uiso 1 1 calc R
C13 C 0.6002(7) 0.3709(2) 0.34551(18) 0.0309(10) Uani 1 1 d .
C5 C 1.0412(6) 0.28401(19) -0.01262(15) 0.0219(9) Uani 1 1 d .
H5 H 1.0452 0.2240 -0.0324 0.026 Uiso 1 1 calc R
C8 C 0.9071(7) 0.07146(19) 0.14323(16) 0.0304(11) Uani 1 1 d .
H8A H 0.7654 0.0886 0.1489 0.037 Uiso 1 1 calc R
H8B H 0.9130 0.0043 0.1401 0.037 Uiso 1 1 calc R
C9 C 1.0403(6) 0.10206(18) 0.19519(14) 0.0256(10) Uani 1 1 d .
H9A H 1.1834 0.1001 0.1854 0.031 Uiso 1 1 calc R
H9B H 1.0232 0.0580 0.2261 0.031 Uiso 1 1 calc R
C4 C 1.2156(6) 0.3128(2) 0.02159(16) 0.0220(9) Uani 1 1 d .
H4 H 1.3387 0.2735 0.0246 0.026 Uiso 1 1 calc R
C2 C 1.0088(6) 0.43724(18) 0.06149(15) 0.0208(9) Uani 1 1 d .
H2 H 0.9910 0.4825 0.0923 0.025 Uiso 1 1 calc R
C12 C 0.5384(6) 0.0935(2) 0.31155(17) 0.0260(10) Uani 1 1 d .

loop_
_atom_site_aniso_label
_atom_site_aniso_U_11
_atom_site_aniso_U_22
_atom_site_aniso_U_33
_atom_site_aniso_U_23
_atom_site_aniso_U_13
_atom_site_aniso_U_12
Ru1 0.01276(15) 0.01173(12) 0.01120(13) 0.00143(8) 0.00018(12) 0.00009(9)
S3 0.0161(5) 0.0151(3) 0.0189(4) 0.0011(3) 0.0005(4) -0.0013(3)
S2 0.0165(5) 0.0166(3) 0.0122(4) 0.0012(2) -0.0002(4) -0.0009(3)
S4 0.0193(5) 0.0160(3) 0.0185(4) 0.0028(3) 0.0027(4) 0.0001(3)
S1 0.0550(7) 0.0135(3) 0.0189(4) -0.0003(3) -0.0009(5) 0.0009(3)
Cl1 0.0121(5) 0.0394(4) 0.0303(5) 0.0166(3) 0.0012(5) -0.0012(3)
O2 0.0315(17) 0.0202(10) 0.0270(14) 0.0066(9) -0.0042(14) 0.0003(9)
F1 0.0475(18) 0.0299(10) 0.0500(16) -0.0223(9) 0.0120(16) -0.0048(10)
F2 0.0347(15) 0.0473(11) 0.0177(11) 0.0013(8) 0.0045(13) -0.0009(10)
N1 0.0182(17) 0.0157(11) 0.0196(15) 0.0003(9) -0.0030(15) 0.0010(10)
O4 0.054(2) 0.0200(11) 0.0320(16) -0.0036(9) 0.0175(17) -0.0011(11)
F3 0.0184(13) 0.0431(11) 0.0384(14) -0.0053(9) 0.0061(14) 0.0044(9)
O3 0.0356(18) 0.0236(10) 0.0478(19) 0.0079(10) -0.0188(18) 0.0026(11)
F4 0.064(2) 0.0268(10) 0.0623(19) 0.0201(10) 0.0167(18) -0.0076(11)
F5 0.0295(16) 0.0528(13) 0.074(2) 0.0073(12) -0.0026(18) -0.0176(11)
O1 0.0143(14) 0.0220(10) 0.0316(15) 0.0002(9) -0.0010(13) -0.0046(9)
C10 0.024(2) 0.0191(13) 0.0148(16) 0.0038(11) 0.0012(18) 0.0005(12)
F6 0.087(3) 0.0527(14) 0.0471(18) -0.0066(12) 0.047(2) -0.0178(14)
C11 0.047(3) 0.0146(13) 0.0182(17) -0.0038(11) 0.002(2) 0.0027(14)
C3 0.022(2) 0.0229(14) 0.0172(17) 0.0079(12) 0.0013(18) -0.0065(13)
C7 0.120(5) 0.0310(19) 0.036(2) 0.0034(16) -0.035(3) -0.029(2)
C6 0.023(2) 0.0235(14) 0.0145(17) 0.0055(12) -0.0066(18) -0.0009(13)
C1 0.019(2) 0.0215(14) 0.0187(17) 0.0108(12) 0.0091(17) 0.0068(12)
C13 0.039(3) 0.0275(17) 0.028(2) 0.0034(14) 0.016(2) -0.0100(16)
C5 0.027(2) 0.0220(14) 0.0164(17) 0.0005(12) 0.0037(19) -0.0012(13)
C8 0.051(3) 0.0126(13) 0.027(2) 0.0023(12) -0.005(2) -0.0061(14)
C9 0.039(3) 0.0166(13) 0.0206(18) 0.0050(12) -0.005(2) 0.0042(13)
C4 0.019(2) 0.0262(14) 0.0211(19) 0.0063(12) 0.0059(19) 0.0028(13)
C2 0.033(2) 0.0129(13) 0.0172(17) 0.0024(11) 0.0057(19) -0.0011(12)
C12 0.024(2) 0.0278(16) 0.026(2) -0.0053(13) 0.002(2) 0.0015(14)

loop_
_atom_type_symbol
_atom_type_description
_atom_type_scat_dispersion_real
_atom_type_scat_dispersion_imag
_atom_type_scat_source
C C 0.0033 0.0016 'International Tables Vol C Tables 4.2.6.8 and 6.1.1.4'
H H 0.0000 0.0000 'International Tables Vol C Tables 4.2.6.8 and 6.1.1.4'
N N 0.0061 0.0033 'International Tables Vol C Tables 4.2.6.8 and 6.1.1.4'
O O 0.0106 0.0060 'International Tables Vol C Tables 4.2.6.8 and 6.1.1.4'
F F 0.0171 0.0103 'International Tables Vol C Tables 4.2.6.8 and 6.1.1.4'
S S 0.1246 0.1234 'International Tables Vol C Tables 4.2.6.8 and 6.1.1.4'
Cl Cl 0.1484 0.1585 'International Tables Vol C Tables 4.2.6.8 and 6.1.1.4'
Ru Ru -1.2594 0.8363 'International Tables Vol C Tables 4.2.6.8 and 6.1.1.4'

loop_
_geom_angle_atom_site_label_1
_geom_angle_atom_site_label_2
_geom_angle_atom_site_label_3
_geom_angle
C3 Ru1 C5 67.11(12)
C3 Ru1 C4 37.22(13)
C5 Ru1 C4 37.44(12)
C3 Ru1 C1 67.10(12)
C5 Ru1 C1 66.84(13)
C4 Ru1 C1 79.42(13)
C3 Ru1 C6 79.66(12)
C5 Ru1 C6 37.11(13)
C4 Ru1 C6 67.51(13)
C1 Ru1 C6 37.34(12)
C3 Ru1 C2 37.49(14)
C5 Ru1 C2 79.05(12)
C4 Ru1 C2 67.29(14)
C1 Ru1 C2 36.86(11)
C6 Ru1 C2 67.08(11)
C3 Ru1 S1 127.57(10)
C5 Ru1 S1 86.94(8)
C4 Ru1 S1 95.85(8)
C1 Ru1 S1 142.79(8)
C6 Ru1 S1 106.66(8)
C2 Ru1 S1 163.13(12)
C3 Ru1 S2 86.22(8)
C5 Ru1 S2 142.47(10)
C4 Ru1 S2 106.18(8)
C1 Ru1 S2 127.46(8)
C6 Ru1 S2 162.97(7)
C2 Ru1 S2 95.91(8)
S1 Ru1 S2 89.47(2)
C3 Ru1 Cl1 143.87(10)
C5 Ru1 Cl1 129.05(9)
C4 Ru1 Cl1 165.24(8)
C1 Ru1 Cl1 88.90(11)
C6 Ru1 Cl1 97.73(11)
C2 Ru1 Cl1 108.14(11)
S1 Ru1 Cl1 87.96(4)
S2 Ru1 Cl1 88.06(3)
O1 S3 O2 118.98(15)
O1 S3 N1 115.81(13)
O2 S3 N1 107.26(12)
O1 S3 C12 104.96(16)
O2 S3 C12 103.29(16)
N1 S3 C12 104.80(17)
C11 S2 C10 98.11(17)
C11 S2 Ru1 104.77(10)
C10 S2 Ru1 111.07(9)
O3 S4 O4 118.14(19)
O3 S4 N1 116.75(12)
O4 S4 N1 109.40(15)
O3 S4 C13 105.92(19)
O4 S4 C13 103.71(18)
N1 S4 C13 100.34(18)
C7 S1 C8 98.3(2)
C7 S1 Ru1 105.03(13)
C8 S1 Ru1 111.79(11)
S3 N1 S4 127.45(15)
C9 C10 S2 111.7(3)
C9 C10 H10A 109.3
S2 C10 H10A 109.3
C9 C10 H10B 109.3
S2 C10 H10B 109.3
H10A C10 H10B 107.9
S2 C11 H11A 109.5
S2 C11 H11B 109.5
H11A C11 H11B 109.5
S2 C11 H11C 109.5
H11A C11 H11C 109.5
H11B C11 H11C 109.5
C4 C3 C2 121.1(3)
C4 C3 Ru1 72.3(2)
C2 C3 Ru1 72.6(2)
C4 C3 H3 119.1
C2 C3 H3 119.1
Ru1 C3 H3 119.1
S1 C7 H7A 109.5
S1 C7 H7B 109.5
H7A C7 H7B 109.5
S1 C7 H7C 109.5
H7A C7 H7C 109.5
H7B C7 H7C 109.5
C5 C6 C1 118.9(3)
C5 C6 Ru1 71.09(18)
C1 C6 Ru1 71.12(16)
C5 C6 H6 120.1
C1 C6 H6 120.1
Ru1 C6 H6 120.1
C2 C1 C6 120.9(3)
C2 C1 Ru1 71.91(15)
C6 C1 Ru1 71.54(15)
C2 C1 H1 119.0
C6 C1 H1 119.0
Ru1 C1 H1 119.0
F5 C13 F6 108.8(4)
F5 C13 F4 108.4(3)
F6 C13 F4 108.0(4)
F5 C13 S4 112.0(3)
F6 C13 S4 111.2(2)
F4 C13 S4 108.4(3)
C6 C5 C4 121.0(3)
C6 C5 Ru1 71.8(2)
C4 C5 Ru1 71.3(2)
C6 C5 H5 118.9
C4 C5 H5 118.9
Ru1 C5 H5 118.9
C9 C8 S1 112.9(3)
C9 C8 H8A 109.0
S1 C8 H8A 109.0
C9 C8 H8B 109.0
S1 C8 H8B 109.0
H8A C8 H8B 107.8
C8 C9 C10 114.2(2)
C8 C9 H9A 108.7
C10 C9 H9A 108.7
C8 C9 H9B 108.7
C10 C9 H9B 108.7
H9A C9 H9B 107.6
C3 C4 C5 118.9(3)
C3 C4 Ru1 70.5(2)
C5 C4 Ru1 71.3(2)
C3 C4 H4 120.0
C5 C4 H4 120.0
Ru1 C4 H4 120.0
C1 C2 C3 119.2(3)
C1 C2 Ru1 71.22(16)
C3 C2 Ru1 69.90(16)
C1 C2 H2 119.7
C3 C2 H2 119.7
Ru1 C2 H2 119.7
F3 C12 F1 108.6(3)
F3 C12 F2 107.8(3)
F1 C12 F2 108.2(3)
F3 C12 S3 111.8(2)
F1 C12 S3 109.3(3)
F2 C12 S3 111.1(3)

loop_
_geom_bond_atom_site_label_1
_geom_bond_atom_site_label_2
_geom_bond_distance
Ru1 C3 2.182(3)
Ru1 C5 2.205(4)
Ru1 C4 2.206(4)
Ru1 C1 2.209(3)
Ru1 C6 2.214(3)
Ru1 C2 2.218(3)
Ru1 S1 2.3774(8)
Ru1 S2 2.3796(8)
Ru1 Cl1 2.3871(12)
S3 O1 1.430(2)
S3 O2 1.431(2)
S3 N1 1.572(2)
S3 C12 1.820(5)
S2 C11 1.800(3)
S2 C10 1.809(3)
S4 O3 1.421(2)
S4 O4 1.433(3)
S4 N1 1.574(2)
S4 C13 1.825(5)
S1 C7 1.809(4)
S1 C8 1.809(4)
F1 C12 1.334(3)
F2 C12 1.335(4)
F3 C12 1.327(4)
F4 C13 1.336(4)
F5 C13 1.315(4)
C10 C9 1.523(4)
C10 H10A 0.9700
C10 H10B 0.9700
F6 C13 1.321(5)
C11 H11A 0.9600
C11 H11B 0.9600
C11 H11C 0.9600
C3 C4 1.401(5)
C3 C2 1.414(5)
C3 H3 0.9800
C7 H7A 0.9600
C7 H7B 0.9600
C7 H7C 0.9600
C6 C5 1.406(5)
C6 C1 1.416(5)
C6 H6 0.9800
C1 C2 1.400(4)
C1 H1 0.9800
C5 C4 1.416(4)
C5 H5 0.9800
C8 C9 1.519(4)
C8 H8A 0.9700
C8 H8B 0.9700
C9 H9A 0.9700
C9 H9B 0.9700
C4 H4 0.9800
C2 H2 0.9800
